data_4126954
loop_
_publ_author_name
'Harada, Jun'
'Yoneyama, Naho'
'Yokokura, Seiya'
'Takahashi, Yukihiro'
'Miura, Atsushi'
'Kitamura, Noboru'
'Inabe, Tamotsu'

_publ_section_title
;
 Ferroelectricity and Piezoelectricity in Free-Standing Polycrystalline
 Films of Plastic Crystals.
;
_journal_name_full 'Journal of the American Chemical Society'
_journal_paper_doi 10.1021/jacs.7b10539
_journal_year 2017
_chemical_formula_moiety '2(Cl2 Fe0.5), 0.25(C12 H36 N4), C'
_chemical_formula_sum 'C4 H12 Cl4 Fe N'
_chemical_formula_weight 271.80
_space_group_crystal_system orthorhombic
_space_group_IT_number 63
_space_group_name_Hall '-C 2c 2'
_space_group_name_H-M_alt 'C m c m'
_symmetry_space_group_name_Hall '-C 2c 2'
_symmetry_space_group_name_H-M 'C m c m'
_atom_sites_solution_hydrogens geom
_atom_sites_solution_primary dual
_audit_creation_date 2017-08-22
_audit_creation_method
;
Olex2 1.2
(compiled 2017.08.10 svn.r3458 for OlexSys, GUI svn.r5381)
;
_cell_angle_alpha 90
_cell_angle_beta 90
_cell_angle_gamma 90
_cell_formula_units_Z 4
_cell_length_a 8.964(9)
_cell_length_b 9.618(9)
_cell_length_c 14.158(13)
_cell_measurement_reflns_used 3586
_cell_measurement_temperature 360
_cell_measurement_theta_max 24.581
_cell_measurement_theta_min 2.877
_cell_volume 1221(2)
_computing_cell_refinement 'SAINT v8.34A (Bruker, 2013)'
_computing_data_collection 'Bruker APEX2 2014.1-1 (Bruker, 2014)'
_computing_data_reduction 'SAINT v8.34A (Bruker, 2013)'
_computing_molecular_graphics 'Olex2 (Dolomanov et al., 2009)'
_computing_publication_material 'Olex2 (Dolomanov et al., 2009)'
_computing_structure_refinement 'ShelXL (Sheldrick, 2015)'
_computing_structure_solution 'ShelXT (Sheldrick, 2015)'
_diffrn_ambient_temperature 360
_diffrn_detector_area_resol_mean 8.3333
_diffrn_measured_fraction_theta_full 1.000
_diffrn_measured_fraction_theta_max 0.996
_diffrn_measurement_device_type 'Bruker APEX-II CCD'
_diffrn_measurement_method '\f and \w scans'
_diffrn_radiation_type MoK\a
_diffrn_radiation_wavelength 0.71073
_diffrn_reflns_av_R_equivalents 0.0350
_diffrn_reflns_av_unetI/netI 0.0146
_diffrn_reflns_Laue_measured_fraction_full 1.000
_diffrn_reflns_Laue_measured_fraction_max 0.996
_diffrn_reflns_limit_h_max 11
_diffrn_reflns_limit_h_min 0
_diffrn_reflns_limit_k_max 12
_diffrn_reflns_limit_k_min 0
_diffrn_reflns_limit_l_max 18
_diffrn_reflns_limit_l_min 0
_diffrn_reflns_number 9245
_diffrn_reflns_point_group_measured_fraction_full 1.000
_diffrn_reflns_point_group_measured_fraction_max 0.996
_diffrn_reflns_theta_full 25.242
_diffrn_reflns_theta_max 27.532
_diffrn_reflns_theta_min 2.877
_diffrn_source 'rotating-anode X-ray tube'
_diffrn_standards_number 0
_exptl_absorpt_coefficient_mu 2.056
_exptl_absorpt_correction_T_max 0.704093
_exptl_absorpt_correction_T_min 0.549358
_exptl_absorpt_correction_type multi-scan
_exptl_absorpt_process_details
;
 TWINABS-2012/1 (Bruker,2012) was used for absorption correction.
 
For component 1:
 wR2(int) was 0.1013 before and 0.0450 after correction.
 The Ratio of minimum to maximum transmission is 0.78.
 The \l/2 correction factor is Not present
 
For component 2:
 wR2(int) was 0.1076 before and 0.0449 after correction.
 The Ratio of minimum to maximum transmission is 0.78.
 The \l/2 correction factor is Not present

Final HKLF 4 output contains 9245 reflections, Rint = 0.0350
 (5220 with I > 3sig(I), Rint = 0.0318)
;
_exptl_crystal_colour yellow
_exptl_crystal_colour_primary yellow
_exptl_crystal_density_diffrn 1.479
_exptl_crystal_description block
_exptl_crystal_F_000 548
_exptl_crystal_size_max 0.25
_exptl_crystal_size_mid 0.188
_exptl_crystal_size_min 0.125
_refine_diff_density_max 0.483
_refine_diff_density_min -0.224
_refine_diff_density_rms 0.085
_refine_ls_extinction_method none
_refine_ls_goodness_of_fit_ref 1.114
_refine_ls_hydrogen_treatment constr
_refine_ls_matrix_type full
_refine_ls_number_parameters 57
_refine_ls_number_reflns 785
_refine_ls_number_restraints 45
_refine_ls_restrained_S_all 1.148
_refine_ls_R_factor_all 0.0795
_refine_ls_R_factor_gt 0.0636
_refine_ls_shift/su_max 0.000
_refine_ls_shift/su_mean 0.000
_refine_ls_structure_factor_coef Fsqd
_refine_ls_weighting_details 'w=1/[\s^2^(Fo^2^)+(0.1031P)^2^+1.4299P] where P=(Fo^2^+2Fc^2^)/3'
_refine_ls_weighting_scheme calc
_refine_ls_wR_factor_gt 0.1943
_refine_ls_wR_factor_ref 0.2068
_reflns_Friedel_coverage 0.000
_reflns_number_gt 577
_reflns_number_total 785
_reflns_threshold_expression 'I > 2\s(I)'
_cod_data_source_file ja7b10539_si_005.cif
_cod_data_source_block TMA_FeCl4_360K
_cod_database_code 4126954
_shelx_shelxl_version_number 2014/7
_shelx_space_group_comment
;
The symmetry employed for this shelxl refinement is uniquely defined
by the following loop, which should always be used as a source of
symmetry information in preference to the above space-group names.
They are only intended as comments.
;
_shelx_estimated_absorpt_t_max 0.783
_shelx_estimated_absorpt_t_min 0.627
_olex2_refinement_description
;
1. Fixed Uiso
 At 1.5 times of:
  All C(H,H,H) groups
2. Restrained distances
 N1-C1 \\sim N1-C2 \\sim N1-C3 \\sim N1-C4
 with sigma of 0.02
3. Rigid body (RIGU) restrains
 All non-hydrogen atoms
 with sigma for 1-2 distances of 0.004 and sigma for 1-3 distances of 0.004
4. Others
 Fixed Sof: C1(0.25) H1A(0.25) H1B(0.25) H1C(0.25) C2(0.25) H2A(0.25)
 H2B(0.25) H2C(0.25) C3(0.25) H3A(0.25) H3B(0.25) H3C(0.25) C4(0.25) H4A(0.25)
 H4B(0.25) H4C(0.25)
5.a Me refined with riding coordinates:
 C1(H1A,H1B,H1C), C2(H2A,H2B,H2C), C3(H3A,H3B,H3C)
;
_olex2_submission_special_instructions 'No special instructions were received'

loop_
_space_group_symop_operation_xyz
'x, y, z'
'-x, -y, z+1/2'
'-x, y, -z+1/2'
'x, -y, -z'
'x+1/2, y+1/2, z'
'-x+1/2, -y+1/2, z+1/2'
'-x+1/2, y+1/2, -z+1/2'
'x+1/2, -y+1/2, -z'
'-x, -y, -z'
'x, y, -z-1/2'
'x, -y, z-1/2'
'-x, y, z'
'-x+1/2, -y+1/2, -z'
'x+1/2, y+1/2, -z-1/2'
'x+1/2, -y+1/2, z-1/2'
'-x+1/2, y+1/2, z'

loop_
_atom_site_label
_atom_site_type_symbol
_atom_site_fract_x
_atom_site_fract_y
_atom_site_fract_z
_atom_site_U_iso_or_equiv
_atom_site_adp_type
_atom_site_occupancy
_atom_site_site_symmetry_order
_atom_site_calc_flag
_atom_site_refinement_flags_posn
_atom_site_refinement_flags_adp
_atom_site_refinement_flags_occupancy
_atom_site_disorder_assembly
_atom_site_disorder_group
Fe1 Fe 0.0000 0.56927(12) 0.2500 0.0854(6) Uani 1 4 d S TU P . .
Cl1 Cl 0.1971(4) 0.7008(3) 0.2500 0.1739(13) Uani 1 2 d S TU P . .
Cl2 Cl 0.0000 0.4449(3) 0.37652(17) 0.1504(11) Uani 1 2 d S TU P . .
N1 N 0.5000 0.5000 0.5000 0.100(2) Uani 1 4 d DS TU P . .
C1 C 0.412(4) 0.373(3) 0.522(3) 0.156(8) Uani 0.25 1 d D U P A -1
H1A H 0.3110 0.3982 0.5370 0.234 Uiso 0.25 1 calc R U P A -1
H1B H 0.4113 0.3124 0.4675 0.234 Uiso 0.25 1 calc R U P A -1
H1C H 0.4557 0.3249 0.5743 0.234 Uiso 0.25 1 calc R U P A -1
C2 C 0.652(2) 0.446(3) 0.478(3) 0.155(8) Uani 0.25 1 d D U P A -1
H2A H 0.6431 0.3635 0.4402 0.233 Uiso 0.25 1 calc R U P A -1
H2B H 0.7061 0.5154 0.4430 0.233 Uiso 0.25 1 calc R U P A -1
H2C H 0.7033 0.4254 0.5353 0.233 Uiso 0.25 1 calc R U P A -1
C3 C 0.439(4) 0.621(3) 0.554(3) 0.159(9) Uani 0.25 1 d D U P A -1
H3A H 0.3318 0.6184 0.5513 0.239 Uiso 0.25 1 calc R U P A -1
H3B H 0.4712 0.6155 0.6181 0.239 Uiso 0.25 1 calc R U P A -1
H3C H 0.4740 0.7056 0.5258 0.239 Uiso 0.25 1 calc R U P A -1
C4 C 0.437(3) 0.528(3) 0.4026(14) 0.141(7) Uani 0.25 1 d D U P A -1
H4A H 0.3375 0.5643 0.4084 0.211 Uiso 0.25 1 calc R U P A -1
H4B H 0.4986 0.5955 0.3709 0.211 Uiso 0.25 1 calc R U P A -1
H4C H 0.4352 0.4437 0.3668 0.211 Uiso 0.25 1 calc R U P A -1

loop_
_atom_site_aniso_label
_atom_site_aniso_U_11
_atom_site_aniso_U_22
_atom_site_aniso_U_33
_atom_site_aniso_U_23
_atom_site_aniso_U_13
_atom_site_aniso_U_12
Fe1 0.0835(9) 0.0969(10) 0.0758(8) 0.000 0.000 0.000
Cl1 0.141(2) 0.175(2) 0.206(3) 0.000 0.000 -0.0690(18)
Cl2 0.156(2) 0.196(3) 0.0986(15) 0.0443(14) 0.000 0.000
N1 0.087(4) 0.107(5) 0.106(5) -0.005(4) 0.000 0.000
C1 0.162(16) 0.135(10) 0.171(19) 0.003(11) 0.016(13) -0.016(10)
C2 0.117(9) 0.18(2) 0.17(2) -0.018(16) 0.008(9) 0.013(9)
C3 0.16(2) 0.150(12) 0.165(17) -0.039(12) 0.011(13) 0.015(12)
C4 0.148(16) 0.135(13) 0.140(10) -0.002(8) -0.020(9) -0.001(11)

loop_
_atom_type_symbol
_atom_type_description
_atom_type_scat_dispersion_real
_atom_type_scat_dispersion_imag
_atom_type_scat_source
C C 0.0033 0.0016 'International Tables Vol C Tables 4.2.6.8 and 6.1.1.4'
H H 0.0000 0.0000 'International Tables Vol C Tables 4.2.6.8 and 6.1.1.4'
N N 0.0061 0.0033 'International Tables Vol C Tables 4.2.6.8 and 6.1.1.4'
Cl Cl 0.1484 0.1585 'International Tables Vol C Tables 4.2.6.8 and 6.1.1.4'
Fe Fe 0.3463 0.8444 'International Tables Vol C Tables 4.2.6.8 and 6.1.1.4'

loop_
_geom_angle_atom_site_label_1
_geom_angle_atom_site_label_2
_geom_angle_atom_site_label_3
_geom_angle
_geom_angle_site_symmetry_1
_geom_angle_site_symmetry_3
Cl1 Fe1 Cl1 108.8(2) . 3
Cl2 Fe1 Cl1 108.86(7) 10_556 3
Cl2 Fe1 Cl1 108.86(7) 10_556 .
Cl2 Fe1 Cl1 108.86(7) . .
Cl2 Fe1 Cl1 108.86(7) . 3
Cl2 Fe1 Cl2 112.53(19) 10_556 .
C1 N1 C4 98(2) . .
C2 N1 C1 104(2) . .
C2 N1 C3 135.6(16) . .
C2 N1 C4 102(2) . .
C3 N1 C1 109.9(17) . .
C3 N1 C4 100.7(19) . .
N1 C1 H1A 109.5 . .
N1 C1 H1B 109.5 . .
N1 C1 H1C 109.5 . .
H1A C1 H1B 109.5 . .
H1A C1 H1C 109.5 . .
H1B C1 H1C 109.5 . .
N1 C2 H2A 109.5 . .
N1 C2 H2B 109.5 . .
N1 C2 H2C 109.5 . .
H2A C2 H2B 109.5 . .
H2A C2 H2C 109.5 . .
H2B C2 H2C 109.5 . .
N1 C3 H3A 109.5 . .
N1 C3 H3B 109.5 . .
N1 C3 H3C 109.5 . .
H3A C3 H3B 109.5 . .
H3A C3 H3C 109.5 . .
H3B C3 H3C 109.5 . .
N1 C4 H4A 109.5 . .
N1 C4 H4B 109.5 . .
N1 C4 H4C 109.5 . .
H4A C4 H4B 109.5 . .
H4A C4 H4C 109.5 . .
H4B C4 H4C 109.5 . .

loop_
_geom_bond_atom_site_label_1
_geom_bond_atom_site_label_2
_geom_bond_distance
_geom_bond_site_symmetry_2
Fe1 Cl1 2.173(3) 3
Fe1 Cl1 2.173(3) .
Fe1 Cl2 2.154(3) .
Fe1 Cl2 2.154(3) 10_556
N1 C1 1.492(16) .
N1 C2 1.487(16) .
N1 C3 1.491(16) .
N1 C4 1.515(16) .
C1 H1A 0.9600 .
C1 H1B 0.9600 .
C1 H1C 0.9600 .
C2 H2A 0.9600 .
C2 H2B 0.9600 .
C2 H2C 0.9600 .
C3 H3A 0.9600 .
C3 H3B 0.9600 .
C3 H3C 0.9600 .
C4 H4A 0.9600 .
C4 H4B 0.9600 .
C4 H4C 0.9600 .
